data_2217026
loop_
_publ_author_name
'Li, Xiu-Bing'
'Shang, Run-Ling'
'Sun, Bai-Wang'

_publ_section_title
;
 Diaquabis(picolinato <i>N</i>-oxide-\k^2^<i>O</i>,<i>O</i>')zinc(II)
;
_journal_coeditor_code ER2040
_journal_issue 1
_journal_name_full 'Acta Crystallographica Section E'
_journal_page_first m131
_journal_page_last m131
_journal_paper_doi 10.1107/S1600536807043681
_journal_volume 64
_journal_year 2008
_chemical_formula_iupac '[Zn(C6 H4 N O3)2 (H2 O)2]'
_chemical_formula_moiety 'C12 H12 N2 O8 Zn'
_chemical_formula_sum 'C12 H12 N2 O8 Zn'
_chemical_formula_weight 377.63
_chemical_name_systematic
;
Diaquabis(picolinato N-oxide-\k^2^<i>O</i>,<i>O</i>')zinc(II)
;
_space_group_IT_number 14
_symmetry_cell_setting monoclinic
_symmetry_space_group_name_Hall '-P 2ybc'
_symmetry_space_group_name_H-M 'P 1 21/c 1'
_atom_sites_solution_hydrogens geom
_atom_sites_solution_primary direct
_atom_sites_solution_secondary difmap
_cell_angle_alpha 90.00
_cell_angle_beta 115.3700(10)
_cell_angle_gamma 90.00
_cell_formula_units_Z 2
_cell_length_a 6.6837(5)
_cell_length_b 15.7376(13)
_cell_length_c 6.9935(6)
_cell_measurement_reflns_used 25
_cell_measurement_temperature 298(2)
_cell_measurement_theta_max 15
_cell_measurement_theta_min 7.5
_cell_volume 664.67(9)
_computing_cell_refinement 'CrystalClear (Rigaku, 2005)'
_computing_data_collection 'CrystalClear (Rigaku, 2005)'
_computing_data_reduction 'CrystalClear (Rigaku, 2005)'
_computing_molecular_graphics 'SHELXTL (Sheldrick, 1999)'
_computing_publication_material 'SHELXTL (Sheldrick, 1999)'
_computing_structure_refinement 'SHELXL-97 (Sheldrick, 1997)'
_computing_structure_solution 'SHELXS-97 (Sheldrick, 1997)'
_diffrn_ambient_temperature 298(2)
_diffrn_detector_area_resol_mean 10
_diffrn_measured_fraction_theta_full 0.997
_diffrn_measured_fraction_theta_max 0.997
_diffrn_measurement_device_type 'Bruker SMART CCD'
_diffrn_measurement_method '\f and \w scans'
_diffrn_radiation_monochromator graphite
_diffrn_radiation_source 'fine-focus sealed tube'
_diffrn_radiation_type MoK\a
_diffrn_radiation_wavelength 0.71073
_diffrn_reflns_av_R_equivalents 0.0191
_diffrn_reflns_av_sigmaI/netI 0.0207
_diffrn_reflns_limit_h_max 7
_diffrn_reflns_limit_h_min -7
_diffrn_reflns_limit_k_max 17
_diffrn_reflns_limit_k_min -18
_diffrn_reflns_limit_l_max 8
_diffrn_reflns_limit_l_min -6
_diffrn_reflns_number 3515
_diffrn_reflns_theta_full 25.00
_diffrn_reflns_theta_max 25.00
_diffrn_reflns_theta_min 2.59
_diffrn_standards_decay_% 0
_diffrn_standards_interval_count 150
_diffrn_standards_number 2
_exptl_absorpt_coefficient_mu 1.897
_exptl_absorpt_correction_T_max 0.733
_exptl_absorpt_correction_T_min 0.674
_exptl_absorpt_correction_type multi-scan
_exptl_absorpt_process_details 'CrystalClear (Rigaku, 2005)'
_exptl_crystal_colour colourless
_exptl_crystal_density_diffrn 1.887
_exptl_crystal_density_method 'not measured'
_exptl_crystal_description block
_exptl_crystal_F_000 384
_exptl_crystal_size_max 0.21
_exptl_crystal_size_mid 0.18
_exptl_crystal_size_min 0.16
_refine_diff_density_max 0.562
_refine_diff_density_min -0.903
_refine_ls_extinction_method none
_refine_ls_goodness_of_fit_ref 1.145
_refine_ls_hydrogen_treatment constr
_refine_ls_matrix_type full
_refine_ls_number_parameters 106
_refine_ls_number_reflns 1170
_refine_ls_number_restraints 0
_refine_ls_restrained_S_all 1.145
_refine_ls_R_factor_all 0.0500
_refine_ls_R_factor_gt 0.0456
_refine_ls_shift/su_max 0.000
_refine_ls_shift/su_mean 0.000
_refine_ls_structure_factor_coef Fsqd
_refine_ls_weighting_details 'calc w=1/[\s^2^(Fo^2^)+(0.0918P)^2^+1.2258P] where P=(Fo^2^+2Fc^2^)/3'
_refine_ls_weighting_scheme calc
_refine_ls_wR_factor_gt 0.1459
_refine_ls_wR_factor_ref 0.1491
_reflns_number_gt 1033
_reflns_number_total 1170
_reflns_threshold_expression I>2\s(I)
_cod_data_source_file er2040.cif
_cod_data_source_block I
_cod_original_sg_symbol_H-M 'P 21/c'
_cod_database_code 2217026
_cod_database_fobs_code 2217026

loop_
_symmetry_equiv_pos_as_xyz
'x, y, z'
'-x, y+1/2, -z+1/2'
'-x, -y, -z'
'x, -y-1/2, z-1/2'

loop_
_atom_site_type_symbol
_atom_site_label
_atom_site_fract_x
_atom_site_fract_y
_atom_site_fract_z
_atom_site_U_iso_or_equiv
_atom_site_adp_type
_atom_site_calc_flag
_atom_site_refinement_flags
_atom_site_occupancy
Zn Zn1 0.5000 0.5000 0.5000 0.0252(3) Uani d S 1
O O1W 0.4917(5) 0.43468(18) 0.7653(4) 0.0222(7) Uani d . 1
H H1WA 0.6291 0.4170 0.8515 0.033 Uiso d R 1
H H1WB 0.4423 0.4702 0.8365 0.033 Uiso d R 1
O O1 -0.1745(5) 0.49427(16) 0.1316(6) 0.0229(7) Uani d . 1
O O2 0.1644(5) 0.52224(19) 0.3760(5) 0.0218(7) Uani d . 1
O O3 0.4215(4) 0.38945(17) 0.3288(5) 0.0217(7) Uani d . 1
N N1 0.2521(5) 0.3424(2) 0.3225(5) 0.0168(7) Uani d . 1
C C1 0.0530(6) 0.3771(2) 0.2833(6) 0.0175(8) Uani d . 1
C C2 -0.1198(7) 0.3240(3) 0.2650(7) 0.0232(9) Uani d . 1
H H2A -0.2610 0.3483 0.2384 0.028 Uiso d R 1
C C3 -0.0923(8) 0.2365(3) 0.2826(7) 0.0287(10) Uani d . 1
H H3A -0.2135 0.1999 0.2667 0.034 Uiso d R 1
C C4 0.1137(8) 0.2034(3) 0.3249(7) 0.0273(10) Uani d . 1
H H4A 0.1386 0.1432 0.3403 0.033 Uiso d R 1
C C5 0.2825(7) 0.2572(3) 0.3436(7) 0.0234(9) Uani d . 1
H H5A 0.4259 0.2341 0.3737 0.028 Uiso d R 1
C C6 0.0146(6) 0.4725(3) 0.2616(6) 0.0177(8) Uani d . 1

loop_
_atom_site_aniso_label
_atom_site_aniso_U_11
_atom_site_aniso_U_22
_atom_site_aniso_U_33
_atom_site_aniso_U_12
_atom_site_aniso_U_13
_atom_site_aniso_U_23
Zn1 0.0186(5) 0.0236(5) 0.0293(5) -0.0011(2) 0.0064(4) -0.0029(3)
O1W 0.0178(14) 0.0239(15) 0.0222(14) 0.0006(11) 0.0059(11) 0.0006(11)
O1 0.0128(16) 0.0208(16) 0.0256(17) 0.0033(10) -0.0008(13) -0.0021(11)
O2 0.0118(14) 0.0176(13) 0.0289(16) -0.0007(11) 0.0020(12) -0.0062(13)
O3 0.0131(13) 0.0210(14) 0.0313(16) -0.0047(11) 0.0099(12) -0.0094(12)
N1 0.0162(16) 0.0150(16) 0.0172(16) -0.0009(12) 0.0051(13) -0.0036(13)
C1 0.0165(19) 0.0163(19) 0.0172(19) 0.0014(15) 0.0048(16) -0.0027(15)
C2 0.019(2) 0.021(2) 0.028(2) -0.0020(16) 0.0087(18) -0.0012(17)
C3 0.032(3) 0.023(2) 0.032(2) -0.0086(18) 0.015(2) -0.0015(18)
C4 0.039(3) 0.014(2) 0.029(2) 0.0003(17) 0.014(2) -0.0004(17)
C5 0.027(2) 0.0164(19) 0.025(2) 0.0044(16) 0.0089(19) -0.0026(16)
C6 0.0146(19) 0.0186(19) 0.022(2) 0.0019(16) 0.0101(16) 0.0006(16)

loop_
_atom_type_symbol
_atom_type_description
_atom_type_scat_dispersion_real
_atom_type_scat_dispersion_imag
_atom_type_scat_source
C C 0.0033 0.0016 'International Tables Vol C Tables 4.2.6.8 and 6.1.1.4'
H H 0.0000 0.0000 'International Tables Vol C Tables 4.2.6.8 and 6.1.1.4'
N N 0.0061 0.0033 'International Tables Vol C Tables 4.2.6.8 and 6.1.1.4'
O O 0.0106 0.0060 'International Tables Vol C Tables 4.2.6.8 and 6.1.1.4'
Zn Zn 0.2839 1.4301 'International Tables Vol C Tables 4.2.6.8 and 6.1.1.4'

loop_
_geom_angle_atom_site_label_1
_geom_angle_atom_site_label_2
_geom_angle_atom_site_label_3
_geom_angle_site_symmetry_1
_geom_angle_site_symmetry_3
_geom_angle
_geom_angle_publ_flag
O3 Zn1 O3 3_666 . 180.00(8) ?
O3 Zn1 O2 3_666 3_666 86.46(11) ?
O3 Zn1 O2 . 3_666 93.54(11) ?
O3 Zn1 O2 3_666 . 93.54(11) ?
O3 Zn1 O2 . . 86.46(11) y
O2 Zn1 O2 3_666 . 180.0 ?
O3 Zn1 O1W 3_666 3_666 90.21(11) ?
O3 Zn1 O1W . 3_666 89.79(11) y
O2 Zn1 O1W 3_666 3_666 91.07(12) ?
O2 Zn1 O1W . 3_666 88.93(12) y
O3 Zn1 O1W 3_666 . 89.79(11) ?
O3 Zn1 O1W . . 90.21(11) ?
O2 Zn1 O1W 3_666 . 88.93(12) ?
O2 Zn1 O1W . . 91.07(12) ?
O1W Zn1 O1W 3_666 . 180.00(13) ?
Zn1 O1W H1WA . . 109.3 ?
Zn1 O1W H1WB . . 109.5 ?
H1WA O1W H1WB . . 109.5 ?
C6 O2 Zn1 . . 126.3(3) y
N1 O3 Zn1 . . 119.4(2) y
O3 N1 C1 . . 121.9(3) ?
O3 N1 C5 . . 117.3(3) ?
C1 N1 C5 . . 120.6(3) ?
N1 C1 C2 . . 118.9(4) ?
N1 C1 C6 . . 121.8(3) ?
C2 C1 C6 . . 119.2(3) ?
C3 C2 C1 . . 121.1(4) ?
C3 C2 H2A . . 119.6 ?
C1 C2 H2A . . 119.3 ?
C2 C3 C4 . . 118.3(4) ?
C2 C3 H3A . . 120.8 ?
C4 C3 H3A . . 120.9 ?
C5 C4 C3 . . 119.5(4) ?
C5 C4 H4A . . 120.2 ?
C3 C4 H4A . . 120.3 ?
N1 C5 C4 . . 121.5(4) ?
N1 C5 H5A . . 119.2 ?
C4 C5 H5A . . 119.4 ?
O2 C6 O1 . . 125.2(4) y
O2 C6 C1 . . 119.9(4) ?
O1 C6 C1 . . 114.8(3) ?

loop_
_geom_bond_atom_site_label_1
_geom_bond_atom_site_label_2
_geom_bond_site_symmetry_2
_geom_bond_distance
_geom_bond_publ_flag
Zn1 O3 3_666 2.049(3) ?
Zn1 O3 . 2.049(3) y
Zn1 O2 3_666 2.059(3) ?
Zn1 O2 . 2.059(3) y
Zn1 O1W 3_666 2.143(3) ?
Zn1 O1W . 2.143(3) y
O1W H1WA . 0.9000 ?
O1W H1WB . 0.9001 ?
O1 C6 . 1.247(5) y
O2 C6 . 1.253(5) y
O3 N1 . 1.338(4) y
N1 C1 . 1.354(5) ?
N1 C5 . 1.356(5) ?
C1 C2 . 1.386(6) ?
C1 C6 . 1.520(5) ?
C2 C3 . 1.389(6) ?
C2 H2A . 0.9600 ?
C3 C4 . 1.381(7) ?
C3 H3A . 0.9601 ?
C4 C5 . 1.371(6) ?
C4 H4A . 0.9597 ?
C5 H5A . 0.9600 ?

loop_
_geom_hbond_atom_site_label_D
_geom_hbond_atom_site_label_H
_geom_hbond_atom_site_label_A
_geom_hbond_site_symmetry_A
_geom_hbond_distance_DH
_geom_hbond_distance_HA
_geom_hbond_distance_DA
_geom_hbond_angle_DHA
O1W H1WB O1 3_566 0.90 1.98 2.753(4) 143.4
O1W H1WA O1 1_656 0.90 2.20 2.742(4) 118.2

loop_
_geom_torsion_atom_site_label_1
_geom_torsion_atom_site_label_2
_geom_torsion_atom_site_label_3
_geom_torsion_atom_site_label_4
_geom_torsion_site_symmetry_1
_geom_torsion_site_symmetry_4
_geom_torsion
O3 Zn1 O2 C6 3_666 . -175.0(3)
O3 Zn1 O2 C6 . . 5.0(3)
O1W Zn1 O2 C6 3_666 . 94.8(3)
O1W Zn1 O2 C6 . . -85.2(3)
O2 Zn1 O3 N1 3_666 . 137.7(3)
O2 Zn1 O3 N1 . . -42.3(3)
O1W Zn1 O3 N1 3_666 . -131.2(3)
O1W Zn1 O3 N1 . . 48.8(3)
Zn1 O3 N1 C1 . . 47.5(4)
Zn1 O3 N1 C5 . . -136.6(3)
O3 N1 C1 C2 . 1 175.7(3)
C5 N1 C1 C2 . 1 0.0(6)
O3 N1 C1 C2 . . 175.7(3)
C5 N1 C1 C2 . . 0.0(6)
O3 N1 C1 C6 . . -5.1(5)
C5 N1 C1 C6 . . 179.2(4)
N1 C1 C2 C2 . 1 0.0(2)
C6 C1 C2 C2 . 1 0.00(6)
N1 C1 C2 C3 . . -1.1(6)
C2 C1 C2 C3 1 . 0E1(10)
C6 C1 C2 C3 . . 179.7(4)
C1 C2 C3 C2 . 1 0(2)
C2 C2 C3 C4 1 . 0.0(7)
C1 C2 C3 C4 . . 1.8(7)
C2 C3 C4 C5 1 . -1.4(7)
C2 C3 C4 C5 . . -1.4(7)
O3 N1 C5 C4 . . -175.5(4)
C1 N1 C5 C4 . . 0.4(6)
C3 C4 C5 N1 . . 0.3(6)
Zn1 O2 C6 O1 . . -154.2(3)
Zn1 O2 C6 C1 . . 28.9(5)
N1 C1 C6 O2 . . -36.9(6)
C2 C1 C6 O2 1 . 142.3(4)
C2 C1 C6 O2 . . 142.3(4)
N1 C1 C6 O1 . . 145.9(4)
C2 C1 C6 O1 1 . -34.9(5)
C2 C1 C6 O1 . . -34.9(5)
